data_7000307
loop_
_publ_author_name
'Xiong, Yun'
'Yao, Shenglai'
'Driess, Matthias'

_publ_section_title
;
 Twice silicon-induced C--H activation and tautomerisation of a
 \b-diketiminato ligand and formation of new types of N-heterocyclic
 silanes
;
_journal_issue 3
_journal_name_full 'Dalton Transactions'
_journal_page_first 421
_journal_page_last 423
_journal_paper_doi 10.1039/b820285k
_journal_year 2009
_chemical_formula_sum 'C21 H23 Br5 N2 Si2'
_chemical_formula_weight 759.14
_chemical_name_systematic
;
?
;
_space_group_IT_number 19
_symmetry_cell_setting orthorhombic
_symmetry_space_group_name_Hall 'P 2ac 2ab'
_symmetry_space_group_name_H-M 'P 21 21 21'
_atom_sites_solution_hydrogens geom
_atom_sites_solution_primary direct
_atom_sites_solution_secondary difmap
_audit_creation_method
;
CrysAlis RED, Oxford Diffraction Ltd.,
Version 1.171.29.10 (release 13-04-2006 CrysAlis171 .NET)
(compiled Apr 13 2006,12:24:59)
;
_cell_angle_alpha 90.00
_cell_angle_beta 90.00
_cell_angle_gamma 90.00
_cell_formula_units_Z 4
_cell_length_a 11.1177(5)
_cell_length_b 13.9333(7)
_cell_length_c 16.9301(6)
_cell_measurement_reflns_used 4022
_cell_measurement_temperature 150(2)
_cell_measurement_theta_max 28.4768
_cell_measurement_theta_min 3.0170
_cell_volume 2622.6(2)
_computing_cell_refinement
;
CrysAlis RED, Oxford Diffraction Ltd.,
Version 1.171.29.10 (release 13-04-2006 CrysAlis171 .NET)
(compiled Apr 13 2006,12:24:59)
;
_computing_data_collection
;
CrysAlis CCD, Oxford Diffraction Ltd.,
Version 1.171.29.10 (release 13-04-2006 CrysAlis171 .NET)
(compiled Apr 13 2006,12:24:59)
;
_computing_data_reduction
;
CrysAlis RED, Oxford Diffraction Ltd.,
Version 1.171.29.10 (release 13-04-2006 CrysAlis171 .NET)
(compiled Apr 13 2006,12:24:59)
;
_computing_publication_material 'SHELXL-97 (Sheldrick, 1997)'
_computing_structure_refinement 'SHELXL-97 (Sheldrick, 1997)'
_computing_structure_solution 'SHELXS-97 (Sheldrick, 1990)'
_diffrn_ambient_temperature 150(2)
_diffrn_measured_fraction_theta_full 0.997
_diffrn_measured_fraction_theta_max 0.997
_diffrn_measurement_device_type 'Oxford Diffraction Xcalibur S Sapphire'
_diffrn_measurement_method \w
_diffrn_radiation_monochromator graphite
_diffrn_radiation_source 'Enhance (Mo) X-ray Source'
_diffrn_radiation_type MoK\a
_diffrn_radiation_wavelength 0.71073
_diffrn_reflns_av_R_equivalents 0.0687
_diffrn_reflns_av_sigmaI/netI 0.1168
_diffrn_reflns_limit_h_max 13
_diffrn_reflns_limit_h_min -12
_diffrn_reflns_limit_k_max 16
_diffrn_reflns_limit_k_min -16
_diffrn_reflns_limit_l_max 18
_diffrn_reflns_limit_l_min -20
_diffrn_reflns_number 13453
_diffrn_reflns_theta_full 25.00
_diffrn_reflns_theta_max 25.00
_diffrn_reflns_theta_min 3.02
_exptl_absorpt_coefficient_mu 7.766
_exptl_absorpt_correction_T_max 0.451
_exptl_absorpt_correction_T_min 0.149
_exptl_absorpt_correction_type multi-scan
_exptl_absorpt_process_details
;
CrysAlis RED, Oxford Diffraction Ltd.,
Version 1.171.31.5 (release 28-08-2006 CrysAlis171 .NET)
(compiled Aug 28 2006,13:05:05)
Empirical absorption correction using spherical harmonics,
implemented in SCALE3 ABSPACK scaling algorithm.
;
_exptl_crystal_colour colourless
_exptl_crystal_density_diffrn 1.923
_exptl_crystal_density_method 'not measured'
_exptl_crystal_description rod
_exptl_crystal_F_000 1464
_exptl_crystal_size_max 0.33
_exptl_crystal_size_mid 0.16
_exptl_crystal_size_min 0.12
_refine_diff_density_max 0.566
_refine_diff_density_min -0.524
_refine_diff_density_rms 0.118
_refine_ls_abs_structure_details 'Flack H D (1983), Acta Cryst. A39, 876-881'
_refine_ls_abs_structure_Flack 0.005(14)
_refine_ls_extinction_method none
_refine_ls_goodness_of_fit_ref 0.910
_refine_ls_hydrogen_treatment constr
_refine_ls_matrix_type full
_refine_ls_number_parameters 276
_refine_ls_number_reflns 4586
_refine_ls_number_restraints 0
_refine_ls_restrained_S_all 0.910
_refine_ls_R_factor_all 0.0787
_refine_ls_R_factor_gt 0.0410
_refine_ls_shift/su_max 0.000
_refine_ls_shift/su_mean 0.000
_refine_ls_structure_factor_coef Fsqd
_refine_ls_weighting_details 'calc w=1/[\s^2^(Fo^2^)+(0.0221P)^2^+0.0000P] where P=(Fo^2^+2Fc^2^)/3'
_refine_ls_weighting_scheme calc
_refine_ls_wR_factor_gt 0.0611
_refine_ls_wR_factor_ref 0.0690
_reflns_number_gt 3015
_reflns_number_total 4586
_reflns_threshold_expression >2sigma(I)
_cod_data_source_file b820285k.txt
_cod_data_source_block CCDC705080
_cod_original_sg_symbol_H-M P212121
_cod_database_code 7000307

loop_
_symmetry_equiv_pos_as_xyz
'x, y, z'
'-x+1/2, -y, z+1/2'
'-x, y+1/2, -z+1/2'
'x+1/2, -y+1/2, -z'

loop_
_atom_site_label
_atom_site_type_symbol
_atom_site_fract_x
_atom_site_fract_y
_atom_site_fract_z
_atom_site_U_iso_or_equiv
_atom_site_adp_type
_atom_site_occupancy
_atom_site_symmetry_multiplicity
_atom_site_calc_flag
_atom_site_refinement_flags
_atom_site_disorder_assembly
_atom_site_disorder_group
Br1 Br 0.42957(7) 0.07879(7) 0.20453(5) 0.0362(2) Uani 1 1 d . . .
Br2 Br 0.60629(7) -0.09076(7) 0.29724(5) 0.0330(2) Uani 1 1 d . . .
Br3 Br -0.07076(8) -0.06907(7) 0.45913(5) 0.0430(3) Uani 1 1 d . . .
Br4 Br 0.07355(8) -0.27529(6) 0.52730(5) 0.0364(2) Uani 1 1 d . . .
Br5 Br -0.12586(7) -0.29157(7) 0.36611(5) 0.0403(3) Uani 1 1 d . . .
Si1 Si 0.42442(19) -0.02427(16) 0.30465(12) 0.0240(5) Uani 1 1 d . . .
Si2 Si 0.01401(18) -0.20267(17) 0.41976(12) 0.0236(6) Uani 1 1 d . . .
N1 N 0.4009(5) 0.0335(4) 0.3929(3) 0.0180(15) Uani 1 1 d . . .
N2 N 0.1238(5) -0.1846(4) 0.3514(3) 0.0223(16) Uani 1 1 d . . .
C1 C 0.3246(6) 0.0389(6) 0.5297(4) 0.025(2) Uani 1 1 d . . .
H1A H 0.2699 0.0039 0.5648 0.038 Uiso 1 1 calc R . .
H1B H 0.2996 0.1063 0.5267 0.038 Uiso 1 1 calc R . .
H1C H 0.4067 0.0353 0.5506 0.038 Uiso 1 1 calc R . .
C2 C 0.3210(7) -0.0046(6) 0.4493(4) 0.022(2) Uani 1 1 d . . .
C3 C 0.2447(6) -0.0784(6) 0.4332(4) 0.0211(19) Uani 1 1 d . . .
H3 H 0.1981 -0.1025 0.4758 0.032 Uiso 1 1 calc R . .
C4 C 0.2281(6) -0.1228(6) 0.3579(4) 0.019(2) Uani 1 1 d . . .
C5 C 0.3032(6) -0.1090(5) 0.2967(5) 0.0212(19) Uani 1 1 d . . .
H5 H 0.2922 -0.1441 0.2492 0.032 Uiso 1 1 calc R . .
C6 C 0.4515(6) 0.1299(6) 0.4087(4) 0.0183(19) Uani 1 1 d . . .
C7 C 0.3807(6) 0.2098(6) 0.3890(4) 0.0193(18) Uani 1 1 d . . .
C8 C 0.4285(7) 0.3001(6) 0.3999(4) 0.025(2) Uani 1 1 d . . .
H8 H 0.3815 0.3552 0.3881 0.038 Uiso 1 1 calc R . .
C9 C 0.5435(8) 0.3110(6) 0.4278(4) 0.031(2) Uani 1 1 d . . .
H9 H 0.5767 0.3736 0.4325 0.046 Uiso 1 1 calc R . .
C10 C 0.6124(7) 0.2313(6) 0.4494(4) 0.026(2) Uani 1 1 d . . .
H10 H 0.6912 0.2402 0.4699 0.039 Uiso 1 1 calc R . .
C11 C 0.5668(7) 0.1400(6) 0.4409(4) 0.0175(18) Uani 1 1 d . . .
C12 C 0.2550(6) 0.1981(7) 0.3572(4) 0.034(2) Uani 1 1 d . . .
H12A H 0.2581 0.1649 0.3062 0.051 Uiso 1 1 calc R . .
H12B H 0.2181 0.2614 0.3502 0.051 Uiso 1 1 calc R . .
H12C H 0.2070 0.1603 0.3944 0.051 Uiso 1 1 calc R . .
C13 C 0.6384(6) 0.0565(6) 0.4720(5) 0.031(2) Uani 1 1 d . . .
H13A H 0.6993 0.0381 0.4330 0.046 Uiso 1 1 calc R . .
H13B H 0.5845 0.0022 0.4818 0.046 Uiso 1 1 calc R . .
H13C H 0.6780 0.0750 0.5214 0.046 Uiso 1 1 calc R . .
C14 C 0.1140(6) -0.2324(6) 0.2751(4) 0.0194(19) Uani 1 1 d . . .
C15 C 0.0541(6) -0.1856(5) 0.2142(4) 0.0210(19) Uani 1 1 d . . .
C16 C 0.0439(6) -0.2345(6) 0.1417(4) 0.028(2) Uani 1 1 d . . .
H16 H 0.0028 -0.2049 0.0989 0.042 Uiso 1 1 calc R . .
C17 C 0.0926(7) -0.3246(6) 0.1320(5) 0.030(2) Uani 1 1 d . . .
H17 H 0.0866 -0.3560 0.0824 0.045 Uiso 1 1 calc R . .
C18 C 0.1510(6) -0.3698(6) 0.1949(4) 0.025(2) Uani 1 1 d . . .
H18 H 0.1814 -0.4330 0.1882 0.038 Uiso 1 1 calc R . .
C19 C 0.1651(6) -0.3242(6) 0.2665(4) 0.019(2) Uani 1 1 d . . .
C20 C 0.0005(7) -0.0889(6) 0.2261(4) 0.031(2) Uani 1 1 d . . .
H20A H -0.0792 -0.0956 0.2502 0.047 Uiso 1 1 calc R . .
H20B H -0.0071 -0.0565 0.1750 0.047 Uiso 1 1 calc R . .
H20C H 0.0525 -0.0510 0.2609 0.047 Uiso 1 1 calc R . .
C21 C 0.2287(7) -0.3726(6) 0.3343(4) 0.028(2) Uani 1 1 d . . .
H21A H 0.1709 -0.3858 0.3766 0.041 Uiso 1 1 calc R . .
H21B H 0.2923 -0.3304 0.3543 0.041 Uiso 1 1 calc R . .
H21C H 0.2642 -0.4330 0.3160 0.041 Uiso 1 1 calc R . .

loop_
_atom_site_aniso_label
_atom_site_aniso_U_11
_atom_site_aniso_U_22
_atom_site_aniso_U_33
_atom_site_aniso_U_23
_atom_site_aniso_U_13
_atom_site_aniso_U_12
Br1 0.0406(5) 0.0475(6) 0.0204(4) 0.0072(5) 0.0027(4) -0.0018(5)
Br2 0.0317(5) 0.0400(6) 0.0273(5) -0.0022(5) 0.0048(4) 0.0030(5)
Br3 0.0461(6) 0.0402(6) 0.0429(6) 0.0009(5) 0.0095(5) 0.0158(5)
Br4 0.0457(6) 0.0358(6) 0.0278(5) 0.0074(4) -0.0030(4) -0.0011(5)
Br5 0.0318(5) 0.0557(7) 0.0336(5) -0.0017(5) 0.0024(4) -0.0161(5)
Si1 0.0272(13) 0.0293(14) 0.0154(12) -0.0051(11) 0.0002(11) -0.0075(12)
Si2 0.0241(13) 0.0238(15) 0.0228(13) 0.0004(13) -0.0001(9) -0.0036(11)
N1 0.019(4) 0.021(4) 0.013(3) -0.009(3) 0.004(3) 0.000(3)
N2 0.030(4) 0.022(4) 0.015(3) -0.005(3) 0.000(3) -0.005(3)
C1 0.029(5) 0.026(5) 0.021(5) 0.001(4) -0.001(4) -0.002(4)
C2 0.031(5) 0.028(6) 0.007(4) 0.001(4) -0.002(3) 0.008(4)
C3 0.018(4) 0.026(6) 0.020(4) -0.006(4) 0.005(3) -0.003(4)
C4 0.017(5) 0.017(5) 0.022(5) -0.004(4) -0.009(4) 0.003(4)
C5 0.031(5) 0.015(5) 0.018(4) -0.012(4) 0.002(4) -0.004(4)
C6 0.014(5) 0.024(5) 0.017(4) -0.006(4) 0.002(3) 0.004(4)
C7 0.014(4) 0.029(5) 0.015(4) -0.002(4) -0.001(3) 0.002(4)
C8 0.031(5) 0.018(5) 0.027(5) 0.003(4) 0.004(4) 0.010(5)
C9 0.043(6) 0.028(6) 0.021(5) -0.010(4) 0.015(4) -0.010(5)
C10 0.029(5) 0.028(6) 0.020(4) -0.007(4) 0.006(3) -0.008(5)
C11 0.012(4) 0.028(5) 0.012(4) -0.007(4) 0.003(3) 0.000(4)
C12 0.034(5) 0.049(7) 0.018(5) 0.005(5) -0.010(4) 0.010(5)
C13 0.014(5) 0.041(6) 0.038(5) -0.004(5) -0.002(4) 0.000(4)
C14 0.019(5) 0.025(5) 0.014(4) -0.003(4) 0.002(3) -0.006(4)
C15 0.019(5) 0.025(5) 0.019(5) 0.002(4) 0.001(3) -0.014(4)
C16 0.015(5) 0.043(6) 0.027(5) 0.005(5) 0.003(3) 0.000(4)
C17 0.036(6) 0.034(6) 0.020(5) -0.005(5) 0.011(4) -0.011(5)
C18 0.024(5) 0.029(6) 0.022(5) -0.008(4) 0.003(4) 0.000(4)
C19 0.015(5) 0.020(5) 0.021(5) 0.007(4) 0.006(3) 0.005(4)
C20 0.045(5) 0.024(6) 0.024(5) 0.004(5) 0.005(4) 0.013(5)
C21 0.026(5) 0.028(6) 0.029(5) 0.002(4) -0.004(4) 0.009(4)

loop_
_atom_type_symbol
_atom_type_description
_atom_type_scat_dispersion_real
_atom_type_scat_dispersion_imag
_atom_type_scat_source
C C 0.0033 0.0016 'International Tables Vol C Tables 4.2.6.8 and 6.1.1.4'
H H 0.0000 0.0000 'International Tables Vol C Tables 4.2.6.8 and 6.1.1.4'
N N 0.0061 0.0033 'International Tables Vol C Tables 4.2.6.8 and 6.1.1.4'
Si Si 0.0817 0.0704 'International Tables Vol C Tables 4.2.6.8 and 6.1.1.4'
Br Br -0.2901 2.4595 'International Tables Vol C Tables 4.2.6.8 and 6.1.1.4'

loop_
_geom_angle_atom_site_label_1
_geom_angle_atom_site_label_2
_geom_angle_atom_site_label_3
_geom_angle
_geom_angle_site_symmetry_1
_geom_angle_site_symmetry_3
_geom_angle_publ_flag
N1 Si1 C5 105.0(3) . . ?
N1 Si1 Br1 111.4(2) . . ?
C5 Si1 Br1 112.8(3) . . ?
N1 Si1 Br2 112.5(2) . . ?
C5 Si1 Br2 113.8(3) . . ?
Br1 Si1 Br2 101.68(9) . . ?
N2 Si2 Br4 114.7(2) . . ?
N2 Si2 Br5 108.2(2) . . ?
Br4 Si2 Br5 107.41(10) . . ?
N2 Si2 Br3 113.0(2) . . ?
Br4 Si2 Br3 105.68(9) . . ?
Br5 Si2 Br3 107.58(9) . . ?
C2 N1 C6 117.3(6) . . ?
C2 N1 Si1 120.6(5) . . ?
C6 N1 Si1 121.7(5) . . ?
C4 N2 C14 113.5(5) . . ?
C4 N2 Si2 127.7(5) . . ?
C14 N2 Si2 118.8(5) . . ?
C3 C2 N1 122.8(7) . . ?
C3 C2 C1 120.5(7) . . ?
N1 C2 C1 116.7(7) . . ?
C2 C3 C4 125.9(7) . . ?
C5 C4 C3 123.0(7) . . ?
C5 C4 N2 121.6(7) . . ?
C3 C4 N2 115.3(6) . . ?
C4 C5 Si1 120.2(6) . . ?
C11 C6 C7 121.8(7) . . ?
C11 C6 N1 120.6(7) . . ?
C7 C6 N1 117.6(6) . . ?
C8 C7 C6 118.4(7) . . ?
C8 C7 C12 120.3(7) . . ?
C6 C7 C12 121.3(7) . . ?
C9 C8 C7 120.5(8) . . ?
C8 C9 C10 120.9(8) . . ?
C11 C10 C9 120.3(7) . . ?
C10 C11 C6 118.1(7) . . ?
C10 C11 C13 118.9(7) . . ?
C6 C11 C13 122.9(7) . . ?
C15 C14 C19 122.9(7) . . ?
C15 C14 N2 118.6(7) . . ?
C19 C14 N2 118.5(6) . . ?
C14 C15 C16 117.2(7) . . ?
C14 C15 C20 121.1(7) . . ?
C16 C15 C20 121.6(7) . . ?
C17 C16 C15 120.9(8) . . ?
C16 C17 C18 120.2(8) . . ?
C19 C18 C17 121.0(8) . . ?
C18 C19 C14 117.7(7) . . ?
C18 C19 C21 121.1(7) . . ?
C14 C19 C21 121.2(7) . . ?

loop_
_geom_bond_atom_site_label_1
_geom_bond_atom_site_label_2
_geom_bond_distance
_geom_bond_site_symmetry_2
_geom_bond_publ_flag
Br1 Si1 2.222(2) . ?
Br2 Si1 2.228(2) . ?
Br3 Si2 2.190(2) . ?
Br4 Si2 2.186(2) . ?
Br5 Si2 2.186(2) . ?
Si1 N1 1.717(6) . ?
Si1 C5 1.796(7) . ?
Si2 N2 1.701(6) . ?
N1 C2 1.410(9) . ?
N1 C6 1.481(9) . ?
N2 C4 1.448(8) . ?
N2 C14 1.457(8) . ?
C1 C2 1.491(9) . ?
C2 C3 1.360(10) . ?
C3 C4 1.429(9) . ?
C4 C5 1.344(9) . ?
C6 C11 1.400(10) . ?
C6 C7 1.404(9) . ?
C7 C8 1.378(10) . ?
C7 C12 1.507(9) . ?
C8 C9 1.371(10) . ?
C9 C10 1.398(10) . ?
C10 C11 1.377(9) . ?
C11 C13 1.504(10) . ?
C14 C15 1.390(9) . ?
C14 C19 1.407(10) . ?
C15 C16 1.409(9) . ?
C15 C20 1.486(10) . ?
C16 C17 1.377(10) . ?
C17 C18 1.398(9) . ?
C18 C19 1.378(9) . ?
C19 C21 1.507(9) . ?

loop_
_cod_related_entry_id
_cod_related_entry_database
_cod_related_entry_code
1 ChemSpider 30652570
